data_4339793
loop_
_publ_author_name
'Su, Weiping'
'Kobayashi, Junji'
'Ellern, Arkady'
'Kawashima, Takayuki'
'Verkade, John G.'

_publ_section_title
;
 Steric stabilization of a monomeric proalumatrane: experimental and
 theoretical studies.
;
_journal_issue 19
_journal_name_full 'Inorganic chemistry'
_journal_page_first 7953
_journal_page_last 7959
_journal_paper_doi 10.1021/ic7010327
_journal_volume 46
_journal_year 2007
_chemical_formula_moiety 'C72 H96 Al2 N2 O6, 2(C7 H8) '
_chemical_formula_sum 'C86 H112 Al2 N2 O6'
_chemical_formula_weight 1323.74
_chemical_name_systematic
; 
 ? 
;
_space_group_IT_number 15
_symmetry_cell_setting monoclinic
_symmetry_space_group_name_Hall '-C 2yc'
_symmetry_space_group_name_H-M 'C 1 2/c 1'
_atom_sites_solution_hydrogens geom
_atom_sites_solution_primary direct
_atom_sites_solution_secondary difmap
_audit_creation_method SHELXL-97
_cell_angle_alpha 90.00
_cell_angle_beta 106.023(10)
_cell_angle_gamma 90.00
_cell_formula_units_Z 4
_cell_length_a 25.550(10)
_cell_length_b 12.363(4)
_cell_length_c 26.166(8)
_cell_measurement_reflns_used 922
_cell_measurement_temperature 193(2)
_cell_measurement_theta_max 24.72
_cell_measurement_theta_min 2.60
_cell_volume 7944(5)
_computing_cell_refinement 'Bruker SMART'
_computing_data_collection 'Bruker SMART'
_computing_data_reduction 'Bruker SAINT'
_computing_molecular_graphics 'Bruker SHELXTL'
_computing_publication_material 'Bruker SHELXTL'
_computing_structure_refinement 'SHELXL-97 (Sheldrick, 1997)'
_computing_structure_solution 'SHELXS-97 (Sheldrick, 1990)'
_diffrn_ambient_temperature 193(2)
_diffrn_measured_fraction_theta_full 0.999
_diffrn_measured_fraction_theta_max 0.943
_diffrn_measurement_device_type 'CCD area detector'
_diffrn_measurement_method 'phi and omega scans'
_diffrn_radiation_monochromator graphite
_diffrn_radiation_source 'fine-focus sealed tube'
_diffrn_radiation_type MoK\a
_diffrn_radiation_wavelength 0.71073
_diffrn_reflns_av_R_equivalents 0.1288
_diffrn_reflns_av_sigmaI/netI 0.1460
_diffrn_reflns_limit_h_max 32
_diffrn_reflns_limit_h_min -33
_diffrn_reflns_limit_k_max 15
_diffrn_reflns_limit_k_min -16
_diffrn_reflns_limit_l_max 34
_diffrn_reflns_limit_l_min -34
_diffrn_reflns_number 35099
_diffrn_reflns_theta_full 25.00
_diffrn_reflns_theta_max 28.37
_diffrn_reflns_theta_min 1.62
_exptl_absorpt_coefficient_mu 0.088
_exptl_absorpt_correction_T_max 1
_exptl_absorpt_correction_T_min 0.92
_exptl_absorpt_correction_type multi-scan
_exptl_absorpt_process_details 'Bruker, SADABS'
_exptl_crystal_colour colorless
_exptl_crystal_density_diffrn 1.107
_exptl_crystal_density_meas ?
_exptl_crystal_density_method 'not measured'
_exptl_crystal_description prism
_exptl_crystal_F_000 2864
_exptl_crystal_size_max 0.30
_exptl_crystal_size_mid 0.26
_exptl_crystal_size_min 0.23
_refine_diff_density_max 0.567
_refine_diff_density_min -0.535
_refine_diff_density_rms 0.076
_refine_ls_extinction_method none
_refine_ls_goodness_of_fit_ref 0.975
_refine_ls_hydrogen_treatment mixed
_refine_ls_matrix_type full
_refine_ls_number_parameters 450
_refine_ls_number_reflns 9377
_refine_ls_number_restraints 6
_refine_ls_restrained_S_all 0.975
_refine_ls_R_factor_all 0.1926
_refine_ls_R_factor_gt 0.0797
_refine_ls_shift/su_max 0.003
_refine_ls_shift/su_mean 0.000
_refine_ls_structure_factor_coef Fsqd
_refine_ls_weighting_details 'calc w=1/[\s^2^(Fo^2^)+(0.1241P)^2^+0.0000P] where P=(Fo^2^+2Fc^2^)/3'
_refine_ls_weighting_scheme calc
_refine_ls_wR_factor_gt 0.1811
_refine_ls_wR_factor_ref 0.2439
_reflns_number_gt 4313
_reflns_number_total 9377
_reflns_threshold_expression >2sigma(I)
_cod_data_source_file ic7010327-file002.cif
_cod_data_source_block ver114
_cod_depositor_comments
;
The following automatic conversions were performed:

'_symmetry_cell_setting' value 'Monoclinic' changed to 'monoclinic'
according to
/usr/data/users/saulius/automatic-downloads/retrospective/ACS/lib/dictionaries/cif_core.dic
dictionary named 'cif_core.dic' version 2.4.2 from 2011-04-26.

Automatic conversion script
Id: cif_fix_values 2281 2013-09-26 08:29:07Z andrius 

The following automatic conversions were performed:

'_exptl_crystal_density_meas' value 'none' was changed to '?' - the
value is perceived as not measured.

Automatic conversion script
Id: cif_fix_values 3008 2015-01-20 13:52:24Z robertas 
;
_cod_original_sg_symbol_H-M C2/c
_cod_database_code 4339793

loop_
_symmetry_equiv_pos_as_xyz
'x, y, z'
'-x, y, -z+1/2'
'x+1/2, y+1/2, z'
'-x+1/2, y+1/2, -z+1/2'
'-x, -y, -z'
'x, -y, z-1/2'
'-x+1/2, -y+1/2, -z'
'x+1/2, -y+1/2, z-1/2'

loop_
_atom_site_label
_atom_site_type_symbol
_atom_site_fract_x
_atom_site_fract_y
_atom_site_fract_z
_atom_site_U_iso_or_equiv
_atom_site_adp_type
_atom_site_occupancy
_atom_site_symmetry_multiplicity
_atom_site_calc_flag
_atom_site_refinement_flags
Al Al 0.47738(4) 0.31641(8) 0.19363(3) 0.0246(3) Uani 1 1 d .
C1 C 0.44544(14) 0.2084(3) 0.09496(11) 0.0281(8) Uani 1 1 d .
C2 C 0.46627(14) 0.1737(3) 0.05327(12) 0.0333(8) Uani 1 1 d .
C3 C 0.52607(16) 0.1624(4) 0.06078(15) 0.0512(11) Uani 1 1 d .
H3A H 0.5372 0.0900 0.0720 0.077 Uiso 1 1 calc R
H3B H 0.5452 0.2126 0.0874 0.077 Uiso 1 1 calc R
H3C H 0.5343 0.1772 0.0278 0.077 Uiso 1 1 calc R
C4 C 0.42861(16) 0.1513(3) 0.00441(13) 0.0394(9) Uani 1 1 d .
H4 H 0.4420 0.1279 -0.0234 0.047 Uiso 1 1 calc R
C5 C 0.37331(16) 0.1616(3) -0.00519(13) 0.0394(9) Uani 1 1 d .
C6 C 0.33227(17) 0.1358(4) -0.05891(14) 0.0607(13) Uani 1 1 d D
C7 C 0.3598(2) 0.1059(5) -0.10074(16) 0.091(2) Uani 1 1 d D
H7A H 0.3804 0.0407 -0.0905 0.137 Uiso 1 1 calc R
H7B H 0.3838 0.1633 -0.1045 0.137 Uiso 1 1 calc R
H7C H 0.3328 0.0947 -0.1340 0.137 Uiso 1 1 calc R
C8 C 0.2917(3) 0.0531(7) -0.0519(2) 0.162(4) Uani 1 1 d D
H8A H 0.2625 0.0479 -0.0840 0.242 Uiso 1 1 calc R
H8B H 0.2773 0.0747 -0.0232 0.242 Uiso 1 1 calc R
H8C H 0.3093 -0.0159 -0.0439 0.242 Uiso 1 1 calc R
C9 C 0.2992(2) 0.2369(5) -0.08037(19) 0.116(3) Uani 1 1 d D
H9A H 0.2726 0.2199 -0.1132 0.174 Uiso 1 1 calc R
H9B H 0.3230 0.2924 -0.0864 0.174 Uiso 1 1 calc R
H9C H 0.2810 0.2618 -0.0550 0.174 Uiso 1 1 calc R
C10 C 0.35425(15) 0.1984(3) 0.03651(12) 0.0335(8) Uani 1 1 d .
H10 H 0.3170 0.2081 0.0312 0.040 Uiso 1 1 calc R
C11 C 0.38996(14) 0.2209(3) 0.08616(11) 0.0271(8) Uani 1 1 d .
C12 C 0.36779(13) 0.2605(3) 0.13079(12) 0.0270(7) Uani 1 1 d .
H12A H 0.3296 0.2790 0.1166 0.032 Uiso 1 1 calc R
H12B H 0.3704 0.2030 0.1566 0.032 Uiso 1 1 calc R
C13 C 0.47750(13) 0.5431(3) 0.17174(12) 0.0287(8) Uani 1 1 d .
C14 C 0.50642(14) 0.6406(3) 0.18456(14) 0.0359(9) Uani 1 1 d .
C15 C 0.56530(15) 0.6409(3) 0.21551(16) 0.0488(11) Uani 1 1 d .
H15A H 0.5817 0.7078 0.2096 0.073 Uiso 1 1 calc R
H15B H 0.5836 0.5817 0.2040 0.073 Uiso 1 1 calc R
H15C H 0.5682 0.6331 0.2527 0.073 Uiso 1 1 calc R
C16 C 0.47997(15) 0.7363(3) 0.16648(14) 0.0401(9) Uani 1 1 d .
H16 H 0.4992 0.8006 0.1754 0.048 Uiso 1 1 calc R
C17 C 0.42617(15) 0.7421(3) 0.13569(14) 0.0365(9) Uani 1 1 d .
C18 C 0.40022(17) 0.8521(3) 0.11545(16) 0.0451(10) Uani 1 1 d .
C19 C 0.33966(19) 0.8420(3) 0.0874(2) 0.0748(16) Uani 1 1 d .
H19A H 0.3348 0.7984 0.0560 0.112 Uiso 1 1 calc R
H19B H 0.3246 0.9126 0.0776 0.112 Uiso 1 1 calc R
H19C H 0.3215 0.8085 0.1109 0.112 Uiso 1 1 calc R
C20 C 0.4296(2) 0.8990(4) 0.0774(2) 0.0825(17) Uani 1 1 d .
H20A H 0.4233 0.8539 0.0465 0.124 Uiso 1 1 calc R
H20B H 0.4680 0.9022 0.0947 0.124 Uiso 1 1 calc R
H20C H 0.4162 0.9705 0.0671 0.124 Uiso 1 1 calc R
C21 C 0.4068(2) 0.9301(4) 0.1620(2) 0.0742(15) Uani 1 1 d .
H21A H 0.3900 0.9980 0.1492 0.111 Uiso 1 1 calc R
H21B H 0.4448 0.9412 0.1790 0.111 Uiso 1 1 calc R
H21C H 0.3896 0.9000 0.1872 0.111 Uiso 1 1 calc R
C22 C 0.39923(14) 0.6443(3) 0.12233(13) 0.0326(8) Uani 1 1 d .
H22 H 0.3631 0.6446 0.1019 0.039 Uiso 1 1 calc R
C23 C 0.42440(13) 0.5463(3) 0.13851(12) 0.0275(8) Uani 1 1 d .
C24 C 0.39639(13) 0.4432(3) 0.11678(12) 0.0276(8) Uani 1 1 d .
H24A H 0.4130 0.4148 0.0904 0.033 Uiso 1 1 calc R
H24B H 0.3586 0.4589 0.0989 0.033 Uiso 1 1 calc R
C25 C 0.37184(13) 0.4031(3) 0.19794(12) 0.0257(7) Uani 1 1 d .
H25A H 0.3949 0.4588 0.2187 0.031 Uiso 1 1 calc R
H25B H 0.3373 0.4360 0.1795 0.031 Uiso 1 1 calc R
C26 C 0.36235(13) 0.3160(2) 0.23434(11) 0.0240(7) Uani 1 1 d .
C27 C 0.31080(13) 0.2944(3) 0.23855(12) 0.0276(8) Uani 1 1 d .
H27 H 0.2825 0.3411 0.2226 0.033 Uiso 1 1 calc R
C28 C 0.30007(13) 0.2046(3) 0.26597(12) 0.0299(8) Uani 1 1 d .
C29 C 0.24268(15) 0.1796(3) 0.27025(15) 0.0410(9) Uani 1 1 d .
C30 C 0.21725(18) 0.0941(4) 0.2288(2) 0.0770(16) Uani 1 1 d .
H30A H 0.1819 0.0748 0.2321 0.116 Uiso 1 1 calc R
H30B H 0.2401 0.0311 0.2343 0.116 Uiso 1 1 calc R
H30C H 0.2137 0.1225 0.1938 0.116 Uiso 1 1 calc R
C31 C 0.24536(19) 0.1349(5) 0.3258(2) 0.0771(16) Uani 1 1 d .
H31A H 0.2652 0.1844 0.3524 0.116 Uiso 1 1 calc R
H31B H 0.2634 0.0660 0.3305 0.116 Uiso 1 1 calc R
H31C H 0.2091 0.1264 0.3292 0.116 Uiso 1 1 calc R
C32 C 0.20653(16) 0.2790(3) 0.26159(19) 0.0581(12) Uani 1 1 d .
H32A H 0.2230 0.3335 0.2871 0.087 Uiso 1 1 calc R
H32B H 0.1716 0.2601 0.2659 0.087 Uiso 1 1 calc R
H32C H 0.2021 0.3063 0.2263 0.087 Uiso 1 1 calc R
C33 C 0.59471(12) 0.2478(2) 0.24179(11) 0.0238(7) Uani 1 1 d .
C34 C 0.60403(13) 0.1509(3) 0.21882(12) 0.0265(7) Uani 1 1 d .
C35 C 0.65676(15) 0.1338(3) 0.21511(13) 0.0330(8) Uani 1 1 d .
C36 C 0.56210(14) 0.0629(3) 0.20340(13) 0.0344(8) Uani 1 1 d .
H36A H 0.5421 0.0582 0.2295 0.052 Uiso 1 1 calc R
H36B H 0.5799 -0.0048 0.2016 0.052 Uiso 1 1 calc R
H36C H 0.5375 0.0791 0.1693 0.052 Uiso 1 1 calc R
C37 C 0.4711(3) 0.4028(6) 0.9464(3) 0.129(3) Uani 1 1 d .
H37A H 0.4840 0.3841 0.9834 0.193 Uiso 1 1 calc R
H37B H 0.4992 0.4406 0.9358 0.193 Uiso 1 1 calc R
H37C H 0.4617 0.3381 0.9256 0.193 Uiso 1 1 calc R
C38 C 0.4224(3) 0.4733(5) 0.9378(2) 0.0866(18) Uani 1 1 d .
C39 C 0.4092(3) 0.5485(5) 0.8969(2) 0.093(2) Uani 1 1 d .
H39 H 0.4312 0.5554 0.8740 0.112 Uiso 1 1 calc R
C40 C 0.3646(3) 0.6118(7) 0.8901(3) 0.113(2) Uani 1 1 d .
H40 H 0.3557 0.6606 0.8620 0.135 Uiso 1 1 calc R
C41 C 0.3327(3) 0.6054(8) 0.9236(3) 0.138(3) Uani 1 1 d .
H41 H 0.3033 0.6521 0.9196 0.165 Uiso 1 1 calc R
C42 C 0.3438(4) 0.5300(9) 0.9635(3) 0.151(3) Uani 1 1 d .
H42 H 0.3211 0.5230 0.9857 0.182 Uiso 1 1 calc R
C43 C 0.3884(4) 0.4654(7) 0.9705(2) 0.118(3) Uani 1 1 d .
H43 H 0.3962 0.4148 0.9978 0.142 Uiso 1 1 calc R
H35A H 0.6643(12) 0.072(3) 0.2002(13) 0.026(9) Uiso 1 1 d .
N4 N 0.39843(10) 0.3577(2) 0.15801(9) 0.0240(6) Uani 1 1 d .
O1 O 0.54307(8) 0.27305(17) 0.24650(8) 0.0256(5) Uani 1 1 d .
O2 O 0.48087(9) 0.22872(18) 0.14318(8) 0.0323(6) Uani 1 1 d .
O3 O 0.50220(9) 0.44737(18) 0.18984(9) 0.0328(6) Uani 1 1 d .

loop_
_atom_site_aniso_label
_atom_site_aniso_U_11
_atom_site_aniso_U_22
_atom_site_aniso_U_33
_atom_site_aniso_U_23
_atom_site_aniso_U_13
_atom_site_aniso_U_12
Al 0.0319(5) 0.0247(5) 0.0168(4) 0.0005(4) 0.0059(4) 0.0000(4)
C1 0.042(2) 0.0251(18) 0.0150(14) 0.0014(13) 0.0038(13) 0.0001(14)
C2 0.046(2) 0.033(2) 0.0211(16) -0.0005(15) 0.0105(15) 0.0051(16)
C3 0.058(3) 0.068(3) 0.0306(19) -0.0040(19) 0.0162(18) 0.013(2)
C4 0.061(3) 0.040(2) 0.0175(16) -0.0029(15) 0.0113(16) 0.0045(18)
C5 0.057(2) 0.039(2) 0.0189(16) -0.0037(15) 0.0040(16) -0.0018(18)
C6 0.069(3) 0.089(4) 0.0199(19) -0.015(2) 0.0046(19) -0.014(3)
C7 0.094(4) 0.139(5) 0.029(2) -0.030(3) -0.003(2) 0.028(4)
C8 0.197(8) 0.235(9) 0.041(3) -0.049(4) 0.013(4) -0.142(7)
C9 0.089(4) 0.191(7) 0.044(3) -0.025(4) -0.022(3) 0.050(4)
C10 0.044(2) 0.033(2) 0.0203(16) -0.0020(14) 0.0023(14) -0.0017(16)
C11 0.043(2) 0.0219(17) 0.0157(14) 0.0009(13) 0.0071(14) -0.0023(14)
C12 0.0321(18) 0.0247(17) 0.0216(16) -0.0002(13) 0.0031(13) -0.0031(14)
C13 0.0330(19) 0.0283(18) 0.0253(16) 0.0046(14) 0.0087(14) -0.0023(15)
C14 0.041(2) 0.034(2) 0.0332(19) 0.0053(16) 0.0101(16) -0.0091(16)
C15 0.043(2) 0.041(2) 0.054(2) 0.0081(19) 0.0012(19) -0.0138(18)
C16 0.053(2) 0.0258(19) 0.040(2) 0.0020(16) 0.0106(18) -0.0156(17)
C17 0.050(2) 0.0250(19) 0.0347(19) 0.0073(15) 0.0123(16) -0.0041(17)
C18 0.059(3) 0.025(2) 0.050(2) 0.0071(17) 0.015(2) 0.0001(18)
C19 0.075(3) 0.038(3) 0.096(4) 0.018(3) -0.002(3) 0.011(2)
C20 0.121(5) 0.056(3) 0.083(4) 0.039(3) 0.048(3) 0.011(3)
C21 0.100(4) 0.042(3) 0.077(3) -0.009(2) 0.019(3) 0.008(3)
C22 0.042(2) 0.0301(19) 0.0259(17) 0.0054(15) 0.0103(15) 0.0023(16)
C23 0.0373(19) 0.0248(18) 0.0216(16) 0.0042(14) 0.0099(14) -0.0054(14)
C24 0.0370(19) 0.0253(18) 0.0199(15) 0.0072(13) 0.0069(14) -0.0002(14)
C25 0.0327(18) 0.0214(17) 0.0243(16) -0.0004(13) 0.0100(14) -0.0005(14)
C26 0.0343(18) 0.0184(16) 0.0198(14) -0.0035(13) 0.0084(13) -0.0014(14)
C27 0.0319(18) 0.0258(18) 0.0245(16) -0.0016(14) 0.0066(14) 0.0002(14)
C28 0.0342(19) 0.0303(19) 0.0262(17) 0.0006(14) 0.0099(14) -0.0009(15)
C29 0.040(2) 0.039(2) 0.047(2) 0.0057(18) 0.0164(17) -0.0018(18)
C30 0.052(3) 0.067(3) 0.112(4) -0.022(3) 0.022(3) -0.023(2)
C31 0.064(3) 0.100(4) 0.081(4) 0.042(3) 0.042(3) 0.007(3)
C32 0.043(2) 0.056(3) 0.083(3) 0.012(2) 0.030(2) 0.002(2)
C33 0.0281(17) 0.0251(17) 0.0188(15) 0.0043(13) 0.0076(12) 0.0023(14)
C34 0.0351(19) 0.0245(17) 0.0190(15) 0.0008(13) 0.0058(13) 0.0014(14)
C35 0.045(2) 0.029(2) 0.0263(18) -0.0055(15) 0.0121(15) 0.0042(17)
C36 0.045(2) 0.0246(18) 0.0309(18) -0.0034(15) 0.0062(16) -0.0017(16)
C37 0.188(8) 0.121(6) 0.090(5) 0.012(4) 0.058(5) -0.004(6)
C38 0.123(5) 0.089(4) 0.051(3) 0.005(3) 0.030(3) -0.019(4)
C39 0.131(6) 0.100(5) 0.057(3) 0.008(3) 0.039(4) -0.034(4)
C40 0.131(6) 0.132(7) 0.076(4) 0.035(4) 0.029(5) -0.007(5)
C41 0.130(7) 0.175(8) 0.108(6) 0.038(6) 0.034(5) 0.020(6)
C42 0.180(9) 0.195(10) 0.097(6) 0.038(6) 0.069(6) 0.010(8)
C43 0.162(8) 0.149(7) 0.053(4) 0.027(4) 0.046(5) -0.013(6)
N4 0.0362(15) 0.0186(13) 0.0175(12) 0.0010(10) 0.0080(11) -0.0044(11)
O1 0.0299(12) 0.0295(12) 0.0178(10) -0.0010(9) 0.0073(9) -0.0002(9)
O2 0.0391(13) 0.0395(14) 0.0145(10) -0.0061(10) 0.0010(9) 0.0069(11)
O3 0.0369(13) 0.0285(13) 0.0314(12) 0.0063(10) 0.0069(10) -0.0039(10)

loop_
_atom_type_symbol
_atom_type_description
_atom_type_scat_dispersion_real
_atom_type_scat_dispersion_imag
_atom_type_scat_source
C C 0.0033 0.0016 'International Tables Vol C Tables 4.2.6.8 and 6.1.1.4'
H H 0.0000 0.0000 'International Tables Vol C Tables 4.2.6.8 and 6.1.1.4'
N N 0.0061 0.0033 'International Tables Vol C Tables 4.2.6.8 and 6.1.1.4'
O O 0.0106 0.0060 'International Tables Vol C Tables 4.2.6.8 and 6.1.1.4'
Al Al 0.0645 0.0514 'International Tables Vol C Tables 4.2.6.8 and 6.1.1.4'

loop_
_geom_angle_atom_site_label_1
_geom_angle_atom_site_label_2
_geom_angle_atom_site_label_3
_geom_angle
_geom_angle_site_symmetry_1
_geom_angle_site_symmetry_3
O2 Al O3 116.13(12) . .
O2 Al O1 123.18(12) . 2_655
O3 Al O1 120.26(11) . 2_655
O2 Al O1 98.91(10) . .
O3 Al O1 92.32(10) . .
O1 Al O1 73.01(11) 2_655 .
O2 Al N4 93.49(11) . .
O3 Al N4 94.06(11) . .
O1 Al N4 89.12(10) 2_655 .
O1 Al N4 161.85(11) . .
O2 Al Al 134.19(8) . 2_655
O3 Al Al 90.51(8) . 2_655
O1 Al Al 42.14(7) 2_655 2_655
O1 Al Al 40.25(7) . 2_655
N4 Al Al 122.64(9) . 2_655
O2 C1 C11 121.6(3) . .
O2 C1 C2 118.6(3) . .
C11 C1 C2 119.7(3) . .
C4 C2 C1 117.2(3) . .
C4 C2 C3 121.5(3) . .
C1 C2 C3 121.3(3) . .
C2 C3 H3A 109.5 . .
C2 C3 H3B 109.5 . .
H3A C3 H3B 109.5 . .
C2 C3 H3C 109.5 . .
H3A C3 H3C 109.5 . .
H3B C3 H3C 109.5 . .
C5 C4 C2 124.3(3) . .
C5 C4 H4 117.9 . .
C2 C4 H4 117.9 . .
C4 C5 C10 117.0(3) . .
C4 C5 C6 123.8(3) . .
C10 C5 C6 119.2(3) . .
C8 C6 C7 113.6(5) . .
C8 C6 C5 110.4(3) . .
C7 C6 C5 112.3(3) . .
C8 C6 C9 105.7(5) . .
C7 C6 C9 104.9(4) . .
C5 C6 C9 109.6(3) . .
C6 C7 H7A 109.5 . .
C6 C7 H7B 109.5 . .
H7A C7 H7B 109.5 . .
C6 C7 H7C 109.5 . .
H7A C7 H7C 109.5 . .
H7B C7 H7C 109.5 . .
C6 C8 H8A 109.5 . .
C6 C8 H8B 109.5 . .
H8A C8 H8B 109.5 . .
C6 C8 H8C 109.5 . .
H8A C8 H8C 109.5 . .
H8B C8 H8C 109.5 . .
C6 C9 H9A 109.5 . .
C6 C9 H9B 109.5 . .
H9A C9 H9B 109.5 . .
C6 C9 H9C 109.5 . .
H9A C9 H9C 109.5 . .
H9B C9 H9C 109.5 . .
C5 C10 C11 121.1(3) . .
C5 C10 H10 119.4 . .
C11 C10 H10 119.4 . .
C1 C11 C10 120.7(3) . .
C1 C11 C12 119.6(3) . .
C10 C11 C12 119.7(3) . .
N4 C12 C11 111.6(3) . .
N4 C12 H12A 109.3 . .
C11 C12 H12A 109.3 . .
N4 C12 H12B 109.3 . .
C11 C12 H12B 109.3 . .
H12A C12 H12B 108.0 . .
O3 C13 C23 121.2(3) . .
O3 C13 C14 120.0(3) . .
C23 C13 C14 118.7(3) . .
C16 C14 C13 118.6(3) . .
C16 C14 C15 120.5(3) . .
C13 C14 C15 120.9(3) . .
C14 C15 H15A 109.5 . .
C14 C15 H15B 109.5 . .
H15A C15 H15B 109.5 . .
C14 C15 H15C 109.5 . .
H15A C15 H15C 109.5 . .
H15B C15 H15C 109.5 . .
C14 C16 C17 123.8(3) . .
C14 C16 H16 118.1 . .
C17 C16 H16 118.1 . .
C22 C17 C16 116.3(3) . .
C22 C17 C18 123.1(3) . .
C16 C17 C18 120.5(3) . .
C20 C18 C19 109.7(4) . .
C20 C18 C21 108.5(4) . .
C19 C18 C21 108.0(4) . .
C20 C18 C17 108.6(3) . .
C19 C18 C17 112.1(3) . .
C21 C18 C17 109.9(3) . .
C18 C19 H19A 109.5 . .
C18 C19 H19B 109.5 . .
H19A C19 H19B 109.5 . .
C18 C19 H19C 109.5 . .
H19A C19 H19C 109.5 . .
H19B C19 H19C 109.5 . .
C18 C20 H20A 109.5 . .
C18 C20 H20B 109.5 . .
H20A C20 H20B 109.5 . .
C18 C20 H20C 109.5 . .
H20A C20 H20C 109.5 . .
H20B C20 H20C 109.5 . .
C18 C21 H21A 109.5 . .
C18 C21 H21B 109.5 . .
H21A C21 H21B 109.5 . .
C18 C21 H21C 109.5 . .
H21A C21 H21C 109.5 . .
H21B C21 H21C 109.5 . .
C23 C22 C17 122.0(3) . .
C23 C22 H22 119.0 . .
C17 C22 H22 119.0 . .
C22 C23 C13 120.4(3) . .
C22 C23 C24 119.8(3) . .
C13 C23 C24 119.6(3) . .
C23 C24 N4 114.1(2) . .
C23 C24 H24A 108.7 . .
N4 C24 H24A 108.7 . .
C23 C24 H24B 108.7 . .
N4 C24 H24B 108.7 . .
H24A C24 H24B 107.6 . .
C26 C25 N4 110.9(2) . .
C26 C25 H25A 109.5 . .
N4 C25 H25A 109.5 . .
C26 C25 H25B 109.5 . .
N4 C25 H25B 109.5 . .
H25A C25 H25B 108.1 . .
C27 C26 C33 120.1(3) . 2_655
C27 C26 C25 121.0(3) . .
C33 C26 C25 118.4(3) 2_655 .
C26 C27 C28 121.7(3) . .
C26 C27 H27 119.2 . .
C28 C27 H27 119.2 . .
C35 C28 C27 115.9(3) 2_655 .
C35 C28 C29 121.9(3) 2_655 .
C27 C28 C29 121.9(3) . .
C32 C29 C30 109.5(3) . .
C32 C29 C28 112.4(3) . .
C30 C29 C28 108.4(3) . .
C32 C29 C31 107.4(4) . .
C30 C29 C31 108.8(4) . .
C28 C29 C31 110.3(3) . .
C29 C30 H30A 109.5 . .
C29 C30 H30B 109.5 . .
H30A C30 H30B 109.5 . .
C29 C30 H30C 109.5 . .
H30A C30 H30C 109.5 . .
H30B C30 H30C 109.5 . .
C29 C31 H31A 109.5 . .
C29 C31 H31B 109.5 . .
H31A C31 H31B 109.5 . .
C29 C31 H31C 109.5 . .
H31A C31 H31C 109.5 . .
H31B C31 H31C 109.5 . .
C29 C32 H32A 109.5 . .
C29 C32 H32B 109.5 . .
H32A C32 H32B 109.5 . .
C29 C32 H32C 109.5 . .
H32A C32 H32C 109.5 . .
H32B C32 H32C 109.5 . .
C26 C33 C34 120.6(3) 2_655 .
C26 C33 O1 118.3(3) 2_655 .
C34 C33 O1 120.7(3) . .
C33 C34 C35 116.4(3) . .
C33 C34 C36 123.1(3) . .
C35 C34 C36 120.2(3) . .
C28 C35 C34 124.6(3) 2_655 .
C28 C35 H35A 116(2) 2_655 .
C34 C35 H35A 119(2) . .
C34 C36 H36A 109.5 . .
C34 C36 H36B 109.5 . .
H36A C36 H36B 109.5 . .
C34 C36 H36C 109.5 . .
H36A C36 H36C 109.5 . .
H36B C36 H36C 109.5 . .
C38 C37 H37A 109.5 . .
C38 C37 H37B 109.5 . .
H37A C37 H37B 109.5 . .
C38 C37 H37C 109.5 . .
H37A C37 H37C 109.5 . .
H37B C37 H37C 109.5 . .
C43 C38 C39 117.8(7) . .
C43 C38 C37 120.6(6) . .
C39 C38 C37 121.6(6) . .
C40 C39 C38 120.3(7) . .
C40 C39 H39 119.9 . .
C38 C39 H39 119.9 . .
C39 C40 C41 121.1(7) . .
C39 C40 H40 119.5 . .
C41 C40 H40 119.5 . .
C40 C41 C42 120.0(9) . .
C40 C41 H41 120.0 . .
C42 C41 H41 120.0 . .
C43 C42 C41 119.3(9) . .
C43 C42 H42 120.3 . .
C41 C42 H42 120.3 . .
C42 C43 C38 121.5(7) . .
C42 C43 H43 119.3 . .
C38 C43 H43 119.3 . .
C24 N4 C12 108.2(2) . .
C24 N4 C25 107.7(2) . .
C12 N4 C25 110.6(2) . .
C24 N4 Al 109.78(19) . .
C12 N4 Al 109.71(19) . .
C25 N4 Al 110.82(18) . .
C33 O1 Al 129.13(17) . 2_655
C33 O1 Al 130.91(18) . .
Al O1 Al 97.61(11) 2_655 .
C1 O2 Al 131.6(2) . .
C13 O3 Al 133.0(2) . .

loop_
_geom_bond_atom_site_label_1
_geom_bond_atom_site_label_2
_geom_bond_distance
_geom_bond_site_symmetry_2
Al O2 1.729(2) .
Al O3 1.752(2) .
Al O1 1.862(2) 2_655
Al O1 1.933(2) .
Al N4 2.040(3) .
Al Al 2.8556(19) 2_655
C1 O2 1.358(3) .
C1 C11 1.381(5) .
C1 C2 1.406(5) .
C2 C4 1.399(4) .
C2 C3 1.492(5) .
C3 H3A 0.9600 .
C3 H3B 0.9600 .
C3 H3C 0.9600 .
C4 C5 1.371(5) .
C4 H4 0.9300 .
C5 C10 1.389(5) .
C5 C6 1.537(5) .
C6 C8 1.503(5) .
C6 C7 1.502(5) .
C6 C9 1.527(5) .
C7 H7A 0.9600 .
C7 H7B 0.9600 .
C7 H7C 0.9600 .
C8 H8A 0.9600 .
C8 H8B 0.9600 .
C8 H8C 0.9600 .
C9 H9A 0.9600 .
C9 H9B 0.9600 .
C9 H9C 0.9600 .
C10 C11 1.394(4) .
C10 H10 0.9300 .
C11 C12 1.513(4) .
C12 N4 1.501(4) .
C12 H12A 0.9700 .
C12 H12B 0.9700 .
C13 O3 1.363(4) .
C13 C23 1.395(4) .
C13 C14 1.406(5) .
C14 C16 1.379(5) .
C14 C15 1.499(5) .
C15 H15A 0.9600 .
C15 H15B 0.9600 .
C15 H15C 0.9600 .
C16 C17 1.390(5) .
C16 H16 0.9300 .
C17 C22 1.388(5) .
C17 C18 1.542(5) .
C18 C20 1.517(6) .
C18 C19 1.524(6) .
C18 C21 1.526(6) .
C19 H19A 0.9600 .
C19 H19B 0.9600 .
C19 H19C 0.9600 .
C20 H20A 0.9600 .
C20 H20B 0.9600 .
C20 H20C 0.9600 .
C21 H21A 0.9600 .
C21 H21B 0.9600 .
C21 H21C 0.9600 .
C22 C23 1.382(4) .
C22 H22 0.9300 .
C23 C24 1.496(4) .
C24 N4 1.501(4) .
C24 H24A 0.9700 .
C24 H24B 0.9700 .
C25 C26 1.501(4) .
C25 N4 1.503(4) .
C25 H25A 0.9700 .
C25 H25B 0.9700 .
C26 C27 1.378(5) .
C26 C33 1.387(4) 2_655
C27 C28 1.389(4) .
C27 H27 0.9300 .
C28 C35 1.388(5) 2_655
C28 C29 1.533(5) .
C29 C32 1.517(5) .
C29 C30 1.526(6) .
C29 C31 1.538(6) .
C30 H30A 0.9600 .
C30 H30B 0.9600 .
C30 H30C 0.9600 .
C31 H31A 0.9600 .
C31 H31B 0.9600 .
C31 H31C 0.9600 .
C32 H32A 0.9600 .
C32 H32B 0.9600 .
C32 H32C 0.9600 .
C33 C26 1.387(4) 2_655
C33 C34 1.390(4) .
C33 O1 1.394(4) .
C34 C35 1.393(5) .
C34 C36 1.502(4) .
C35 C28 1.388(5) 2_655
C35 H35A 0.90(3) .
C36 H36A 0.9600 .
C36 H36B 0.9600 .
C36 H36C 0.9600 .
C37 C38 1.486(9) .
C37 H37A 0.9600 .
C37 H37B 0.9600 .
C37 H37C 0.9600 .
C38 C43 1.378(9) .
C38 C39 1.387(8) .
C39 C40 1.355(9) .
C39 H39 0.9300 .
C40 C41 1.355(10) .
C40 H40 0.9300 .
C41 C42 1.369(10) .
C41 H41 0.9300 .
C42 C43 1.364(10) .
C42 H42 0.9300 .
C43 H43 0.9300 .
O1 Al 1.861(2) 2_655
